data_7217084
loop_
_publ_author_name
'Yang, Weiting'
'Wang, Hao'
'Du, Zi-Yi'
'Tian, Wan-Guo'
'Sun, Zhong-Ming'

_publ_section_title
;
 Isolation of a series of uranium organophosphinates
;
_journal_issue 34
_journal_name_full CrystEngComm
_journal_page_first 8073
_journal_paper_doi 10.1039/C4CE01172D
_journal_volume 16
_journal_year 2014
_chemical_formula_sum 'C76 H74 N4 O34 P6 U4'
_chemical_formula_weight 2725.33
_chemical_name_systematic
; 
 ? 
;
_space_group_IT_number 14
_symmetry_cell_setting monoclinic
_symmetry_space_group_name_Hall '-P 2yn'
_symmetry_space_group_name_H-M 'P 1 21/n 1'
_atom_sites_solution_hydrogens geom
_atom_sites_solution_primary direct
_atom_sites_solution_secondary difmap
_audit_creation_method SHELXL-97
_cell_angle_alpha 90.00
_cell_angle_beta 113.989(4)
_cell_angle_gamma 90.00
_cell_formula_units_Z 4
_cell_length_a 21.949(6)
_cell_length_b 17.918(4)
_cell_length_c 24.002(6)
_cell_measurement_reflns_used 4228
_cell_measurement_temperature 293(2)
_cell_measurement_theta_max 24.90
_cell_measurement_theta_min 2.33
_cell_volume 8624(4)
_computing_cell_refinement 'Bruker SMART'
_computing_data_collection 'Bruker SMART'
_computing_data_reduction 'Bruker SAINT'
_computing_molecular_graphics 'SHELXL-97 (Sheldrick, 1997)'
_computing_publication_material 'SHELXL-97 (Sheldrick, 1997)'
_computing_structure_refinement 'SHELXL-97 (Sheldrick, 1997)'
_computing_structure_solution 'SHELXS-97 (Sheldrick, 1990)'
_diffrn_ambient_temperature 293(2)
_diffrn_measured_fraction_theta_full 0.987
_diffrn_measured_fraction_theta_max 0.987
_diffrn_measurement_device_type 'Bruker Apex-II CCD area detector'
_diffrn_measurement_method 'phi and omega scans'
_diffrn_radiation_monochromator graphite
_diffrn_radiation_source 'fine-focus sealed tube'
_diffrn_radiation_type MoK\a
_diffrn_radiation_wavelength 0.71073
_diffrn_reflns_av_R_equivalents 0.0724
_diffrn_reflns_av_unetI/netI 0.1017
_diffrn_reflns_limit_h_max 27
_diffrn_reflns_limit_h_min -25
_diffrn_reflns_limit_k_max 22
_diffrn_reflns_limit_k_min -18
_diffrn_reflns_limit_l_max 26
_diffrn_reflns_limit_l_min -29
_diffrn_reflns_number 43881
_diffrn_reflns_theta_full 26.19
_diffrn_reflns_theta_max 26.19
_diffrn_reflns_theta_min 1.06
_exptl_absorpt_coefficient_mu 7.688
_exptl_absorpt_correction_T_max 0.234
_exptl_absorpt_correction_T_min 0.125
_exptl_absorpt_correction_type multi-scan
_exptl_absorpt_process_details sadabs
_exptl_crystal_colour yellow
_exptl_crystal_density_diffrn 2.099
_exptl_crystal_density_method 'not measured'
_exptl_crystal_description rod
_exptl_crystal_F_000 5152
_exptl_crystal_size_max 0.3
_exptl_crystal_size_mid 0.25
_exptl_crystal_size_min 0.2
_refine_diff_density_max 2.442
_refine_diff_density_min -1.394
_refine_diff_density_rms 0.195
_refine_ls_extinction_method none
_refine_ls_goodness_of_fit_ref 0.954
_refine_ls_hydrogen_treatment constr
_refine_ls_matrix_type full
_refine_ls_number_parameters 1105
_refine_ls_number_reflns 17065
_refine_ls_number_restraints 37
_refine_ls_restrained_S_all 0.956
_refine_ls_R_factor_all 0.1119
_refine_ls_R_factor_gt 0.0515
_refine_ls_shift/su_max 0.003
_refine_ls_shift/su_mean 0.000
_refine_ls_structure_factor_coef Fsqd
_refine_ls_weighting_details 'calc w=1/[\s^2^(Fo^2^)+(0.0597P)^2^+0.0000P] where P=(Fo^2^+2Fc^2^)/3'
_refine_ls_weighting_scheme calc
_refine_ls_wR_factor_gt 0.1140
_refine_ls_wR_factor_ref 0.1398
_reflns_number_gt 9533
_reflns_number_total 17065
_reflns_threshold_expression >2sigma(I)
_cod_data_source_file c4ce01172d2.cif
_cod_data_source_block HMPP-U4
_cod_depositor_comments
;
The following automatic conversions were performed:

'_symmetry_cell_setting' value 'Monoclinic' changed to 'monoclinic'
according to
/usr/data/users/saulius/crontab/automatic-downloads/rss-feeds/RSC/lib/dictionaries/cif_core.dic
dictionary named 'cif_core.dic' version 2.4.2 from 2011-04-26.

Automatic conversion script
Id: cif_fix_values 2281 2013-09-26 08:29:07Z andrius 

 Adding full bibliography for 7217081--7217085.cif.
;
_cod_original_sg_symbol_H-M P21/n
_cod_database_code 7217084

loop_
_symmetry_equiv_pos_as_xyz
'x, y, z'
'-x+1/2, y+1/2, -z+1/2'
'-x, -y, -z'
'x-1/2, -y-1/2, z-1/2'

loop_
_atom_site_label
_atom_site_type_symbol
_atom_site_fract_x
_atom_site_fract_y
_atom_site_fract_z
_atom_site_U_iso_or_equiv
_atom_site_adp_type
_atom_site_occupancy
_atom_site_symmetry_multiplicity
_atom_site_calc_flag
_atom_site_refinement_flags
U1 U 1.11941(2) 1.09359(2) 0.730857(19) 0.03044(12) Uani 1 1 d .
U2 U 0.87834(2) 0.93335(2) 0.769362(19) 0.02904(12) Uani 1 1 d .
U3 U 0.65241(2) 1.06154(2) 0.79225(2) 0.03663(13) Uani 1 1 d .
U4 U 0.34554(2) 0.96545(2) 0.70529(2) 0.03790(13) Uani 1 1 d .
P1 P 1.27652(15) 1.14712(16) 0.72886(14) 0.0341(7) Uani 1 1 d .
P2 P 0.86269(15) 0.76464(17) 0.67189(14) 0.0367(8) Uani 1 1 d .
P3 P 0.72040(14) 0.87941(16) 0.76918(13) 0.0321(7) Uani 1 1 d .
P4 P 0.83880(15) 1.07113(17) 0.86699(13) 0.0346(7) Uani 1 1 d .
P5 P 0.36347(15) 0.76284(17) 0.67057(14) 0.0348(7) Uani 1 1 d .
P6 P 0.15840(15) 0.95110(17) 0.63622(13) 0.0324(7) Uani 1 1 d .
O1 O 1.1804(4) 1.0421(4) 0.7891(3) 0.046(2) Uani 1 1 d .
O2 O 1.0569(4) 1.1454(4) 0.6731(4) 0.047(2) Uani 1 1 d .
O3 O 1.0394(4) 0.9882(4) 0.7049(3) 0.045(2) Uani 1 1 d .
O4 O 1.0489(4) 1.0892(4) 0.7883(3) 0.051(2) Uani 1 1 d .
O5 O 1.2015(3) 1.1528(4) 0.7099(3) 0.0332(18) Uani 1 1 d .
O6 O 1.2976(4) 1.0846(4) 0.7003(4) 0.045(2) Uani 1 1 d .
O7 O 1.3013(7) 1.1907(9) 0.8410(6) 0.147(6) Uani 1 1 d .
H7B H 1.2605 1.1917 0.8281 0.221 Uiso 1 1 calc R
O8 O 0.9602(4) 1.0385(4) 0.7978(3) 0.042(2) Uani 1 1 d .
O9 O 0.9509(4) 0.9386(4) 0.7145(4) 0.050(2) Uani 1 1 d .
O10 O 0.9385(4) 0.8811(4) 0.8275(4) 0.046(2) Uani 1 1 d .
O11 O 0.8180(4) 0.9854(4) 0.7100(3) 0.045(2) Uani 1 1 d .
O12 O 0.8504(4) 0.8302(4) 0.7053(3) 0.046(2) Uani 1 1 d .
O13 O 0.8647(4) 1.0076(4) 0.8420(3) 0.041(2) Uani 1 1 d .
O14 O 0.8490(4) 0.6897(4) 0.6936(3) 0.046(2) Uani 1 1 d .
O15 O 0.9678(5) 0.7143(6) 0.6523(5) 0.088(3) Uani 1 1 d .
H15A H 0.9582 0.6739 0.6626 0.132 Uiso 1 1 calc R
O16 O 0.9544(6) 1.1406(7) 0.8904(5) 0.112(5) Uani 1 1 d .
H16A H 0.9733 1.1691 0.8758 0.168 Uiso 1 1 calc R
O17 O 0.7660(4) 1.0882(4) 0.8341(3) 0.043(2) Uani 1 1 d .
O18 O 0.6539(4) 1.0434(4) 0.8642(4) 0.052(2) Uani 1 1 d .
O19 O 0.6480(4) 1.0785(5) 0.7185(4) 0.051(2) Uani 1 1 d .
O20 O 0.6995(4) 0.9431(4) 0.7975(4) 0.048(2) Uani 1 1 d .
O21 O 0.7954(3) 0.8711(4) 0.7885(3) 0.0380(19) Uani 1 1 d .
O22 O 0.6959(7) 0.8395(8) 0.6581(6) 0.128(5) Uani 1 1 d U
H22A H 0.7203 0.8095 0.6830 0.192 Uiso 1 1 calc R
O23 O 0.5660(4) 0.9640(4) 0.7459(4) 0.061(3) Uani 1 1 d .
O24 O 0.5361(4) 1.1005(4) 0.7678(4) 0.056(3) Uani 1 1 d .
O25 O 0.4319(4) 1.0640(5) 0.7492(5) 0.066(3) Uani 1 1 d .
O26 O 0.4616(4) 0.9274(5) 0.7275(5) 0.066(3) Uani 1 1 d .
O27 O 0.3413(4) 0.9818(4) 0.6327(4) 0.052(2) Uani 1 1 d .
O28 O 0.3538(4) 0.9513(5) 0.7801(4) 0.058(3) Uani 1 1 d .
O29 O 0.2321(4) 0.9388(4) 0.6689(3) 0.043(2) Uani 1 1 d .
O30 O 0.3469(4) 0.8363(4) 0.6896(4) 0.052(2) Uani 1 1 d .
O31 O 0.4641(7) 0.8034(8) 0.6516(6) 0.146(5) Uani 1 1 d DU
H31A H 0.4641 0.8410 0.6711 0.219 Uiso 1 1 calc R
O32 O 0.3549(4) 0.6974(4) 0.7059(3) 0.049(2) Uani 1 1 d .
O33 O 0.1307(4) 1.0203(4) 0.6541(3) 0.044(2) Uani 1 1 d .
O34 O 0.0455(6) 0.8801(6) 0.6220(5) 0.095(4) Uani 1 1 d .
H34A H 0.0360 0.9110 0.6424 0.143 Uiso 1 1 calc R
N1 N 0.9031(6) 0.6995(8) -0.0342(6) 0.071(4) Uani 1 1 d .
N2 N 0.8725(6) 0.7959(8) -0.0946(7) 0.083(4) Uani 1 1 d .
H2 H 0.8550 0.8230 -0.1268 0.099 Uiso 1 1 calc R
N3 N 0.9072(6) 0.7256(8) 0.4781(6) 0.073(4) Uani 1 1 d .
N4 N 0.8809(8) 0.8291(11) 0.4273(8) 0.105(6) Uani 1 1 d .
H4A H 0.8637 0.8604 0.3978 0.126 Uiso 1 1 calc R
C1 C 1.0020(6) 1.0427(6) 0.7756(5) 0.038(3) Uani 1 1 d .
C2 C 0.9972(6) 0.9834(6) 0.7281(5) 0.034(3) Uani 1 1 d .
C3 C 0.4886(6) 1.0528(7) 0.7544(6) 0.048(4) Uani 1 1 d .
C4 C 0.5070(7) 0.9736(7) 0.7408(6) 0.056(4) Uani 1 1 d .
C5 C 1.3195(7) 1.1381(8) 0.8114(5) 0.055(4) Uani 1 1 d U
H5A H 1.3100 1.0894 0.8236 0.066 Uiso 1 1 calc R
H5B H 1.3672 1.1414 0.8229 0.066 Uiso 1 1 calc R
C6 C 1.2995(5) 1.2362(6) 0.7094(5) 0.036(3) Uani 1 1 d .
C7 C 1.3562(6) 1.2421(7) 0.6951(5) 0.045(3) Uani 1 1 d .
H7 H 1.3819 1.2004 0.6963 0.054 Uiso 1 1 calc R
C8 C 1.3717(7) 1.3099(8) 0.6798(6) 0.058(4) Uani 1 1 d .
H8 H 1.4088 1.3143 0.6706 0.069 Uiso 1 1 calc R
C9 C 1.3340(7) 1.3732(8) 0.6774(5) 0.055(4) Uani 1 1 d .
H9 H 1.3455 1.4192 0.6665 0.066 Uiso 1 1 calc R
C10 C 1.2795(7) 1.3665(7) 0.6915(6) 0.051(3) Uani 1 1 d .
H10 H 1.2540 1.4084 0.6903 0.061 Uiso 1 1 calc R
C11 C 1.2621(6) 1.2986(6) 0.7074(5) 0.043(3) Uani 1 1 d .
H11 H 1.2251 1.2948 0.7168 0.052 Uiso 1 1 calc R
C12 C 0.9500(6) 0.7702(8) 0.6812(6) 0.054(4) Uani 1 1 d .
H12A H 0.9570 0.8178 0.6654 0.065 Uiso 1 1 calc R
H12B H 0.9789 0.7686 0.7243 0.065 Uiso 1 1 calc R
C13 C 0.8125(6) 0.7769(8) 0.5926(5) 0.047(3) Uani 1 1 d .
C14 C 0.7939(8) 0.8480(10) 0.5695(7) 0.083(5) Uani 1 1 d .
H14 H 0.8087 0.8888 0.5954 0.100 Uiso 1 1 calc R
C15 C 0.7528(11) 0.8598(14) 0.5069(9) 0.133(9) Uani 1 1 d .
H15 H 0.7373 0.9070 0.4915 0.159 Uiso 1 1 calc R
C16 C 0.7372(10) 0.7977(16) 0.4703(9) 0.113(8) Uani 1 1 d .
H16 H 0.7132 0.8043 0.4286 0.136 Uiso 1 1 calc R
C17 C 0.7538(11) 0.7309(16) 0.4902(10) 0.140(10) Uani 1 1 d .
H17 H 0.7403 0.6908 0.4633 0.168 Uiso 1 1 calc R
C18 C 0.7930(9) 0.7181(10) 0.5540(7) 0.101(7) Uani 1 1 d .
H18 H 0.8049 0.6699 0.5685 0.122 Uiso 1 1 calc R
C19 C 0.6756(8) 0.8909(8) 0.6869(6) 0.065(4) Uani 1 1 d U
H19A H 0.6280 0.8857 0.6755 0.078 Uiso 1 1 calc R
H19B H 0.6838 0.9403 0.6750 0.078 Uiso 1 1 calc R
C20 C 0.6929(6) 0.7936(6) 0.7873(5) 0.035(3) Uani 1 1 d .
C21 C 0.6385(7) 0.7881(7) 0.8040(6) 0.054(4) Uani 1 1 d .
H21 H 0.6158 0.8307 0.8068 0.065 Uiso 1 1 calc R
C22 C 0.6192(7) 0.7195(8) 0.8160(5) 0.052(4) Uani 1 1 d .
H22 H 0.5816 0.7158 0.8246 0.063 Uiso 1 1 calc R
C23 C 0.6536(7) 0.6567(8) 0.8159(5) 0.050(4) Uani 1 1 d .
H23 H 0.6402 0.6112 0.8259 0.061 Uiso 1 1 calc R
C24 C 0.7068(7) 0.6588(7) 0.8016(6) 0.054(4) Uani 1 1 d .
H24 H 0.7300 0.6154 0.8017 0.065 Uiso 1 1 calc R
C25 C 0.7263(6) 0.7266(7) 0.7867(5) 0.045(3) Uani 1 1 d .
H25 H 0.7625 0.7280 0.7759 0.054 Uiso 1 1 calc R
C26 C 0.8849(6) 1.1552(7) 0.8641(6) 0.053(4) Uani 1 1 d .
H26A H 0.8713 1.1708 0.8221 0.063 Uiso 1 1 calc R
H26B H 0.8748 1.1953 0.8862 0.063 Uiso 1 1 calc R
C27 C 0.8585(6) 1.0518(6) 0.9459(5) 0.038(3) Uani 1 1 d .
C28 C 0.8118(9) 1.0460(13) 0.9675(7) 0.127(9) Uani 1 1 d .
H28 H 0.7679 1.0565 0.9415 0.152 Uiso 1 1 calc R
C29 C 0.8258(13) 1.0247(13) 1.0283(11) 0.143(9) Uani 1 1 d U
H29 H 0.7922 1.0136 1.0412 0.171 Uiso 1 1 calc R
C30 C 0.8928(10) 1.0212(10) 1.0675(8) 0.092(6) Uani 1 1 d .
H30 H 0.9048 1.0154 1.1091 0.110 Uiso 1 1 calc R
C31 C 0.9394(11) 1.0259(12) 1.0467(7) 0.117(8) Uani 1 1 d .
H31 H 0.9838 1.0188 1.0732 0.141 Uiso 1 1 calc R
C32 C 0.9236(8) 1.0416(11) 0.9851(7) 0.106(7) Uani 1 1 d .
H32 H 0.9572 1.0449 0.9710 0.127 Uiso 1 1 calc R
C33 C 0.4512(8) 0.7496(10) 0.6752(8) 0.105(6) Uani 1 1 d DU
H33A H 0.4827 0.7456 0.7174 0.126 Uiso 1 1 calc R
H33B H 0.4537 0.7044 0.6540 0.126 Uiso 1 1 calc R
C34 C 0.3129(6) 0.7451(8) 0.5922(6) 0.055(4) Uani 1 1 d .
C35 C 0.2924(8) 0.8044(11) 0.5512(7) 0.093(6) Uani 1 1 d .
H35 H 0.3028 0.8535 0.5639 0.112 Uiso 1 1 calc R
C36 C 0.2550(11) 0.7861(18) 0.4889(10) 0.151(11) Uani 1 1 d .
H36 H 0.2418 0.8253 0.4611 0.181 Uiso 1 1 calc R
C37 C 0.2377(12) 0.7193(18) 0.4678(10) 0.140(12) Uani 1 1 d .
H37 H 0.2113 0.7099 0.4269 0.168 Uiso 1 1 calc R
C38 C 0.2609(9) 0.6647(15) 0.5095(9) 0.124(9) Uani 1 1 d .
H38 H 0.2507 0.6158 0.4958 0.149 Uiso 1 1 calc R
C39 C 0.2988(8) 0.6751(10) 0.5711(7) 0.085(5) Uani 1 1 d .
H39 H 0.3141 0.6345 0.5973 0.102 Uiso 1 1 calc R
C40 C 0.1155(6) 0.8697(8) 0.6467(6) 0.063(4) Uani 1 1 d .
H40A H 0.1259 0.8272 0.6271 0.076 Uiso 1 1 calc R
H40B H 0.1314 0.8589 0.6899 0.076 Uiso 1 1 calc R
C41 C 0.1370(5) 0.9545(5) 0.5549(3) 0.042(3) Uani 1 1 d G
C42 C 0.0701(4) 0.9494(6) 0.5153(5) 0.093(6) Uani 1 1 d G
H42 H 0.0377 0.9443 0.5308 0.111 Uiso 1 1 calc R
C43 C 0.0516(5) 0.9517(7) 0.4527(4) 0.101(7) Uani 1 1 d G
H43 H 0.0069 0.9483 0.4262 0.121 Uiso 1 1 calc R
C44 C 0.1000(7) 0.9592(6) 0.4296(3) 0.091(6) Uani 1 1 d G
H44 H 0.0877 0.9608 0.3877 0.109 Uiso 1 1 calc R
C45 C 0.1669(6) 0.9643(7) 0.4692(5) 0.134(9) Uani 1 1 d G
H45 H 0.1993 0.9693 0.4538 0.161 Uiso 1 1 calc R
C46 C 0.1854(4) 0.9620(7) 0.5319(5) 0.108(7) Uani 1 1 d G
H46 H 0.2301 0.9654 0.5583 0.129 Uiso 1 1 calc R
C47 C 0.9192(9) 0.7643(10) 0.0005(9) 0.088(5) Uani 1 1 d .
H47 H 0.9384 0.7670 0.0428 0.105 Uiso 1 1 calc R
C48 C 0.9018(11) 0.8221(12) -0.0383(9) 0.106(7) Uani 1 1 d .
H48 H 0.9091 0.8722 -0.0275 0.127 Uiso 1 1 calc R
C49 C 0.8741(7) 0.7218(10) -0.0940(7) 0.070(4) Uani 1 1 d .
H49 H 0.8583 0.6906 -0.1279 0.084 Uiso 1 1 calc R
C50 C 0.9115(8) 0.6245(9) -0.0135(7) 0.064(4) Uani 1 1 d .
C51 C 0.8665(9) 0.5716(10) -0.0483(8) 0.086(5) Uani 1 1 d .
H51 H 0.8314 0.5849 -0.0847 0.103 Uiso 1 1 calc R
C52 C 0.8746(8) 0.4973(9) -0.0280(7) 0.083(5) Uani 1 1 d .
H52 H 0.8440 0.4615 -0.0508 0.100 Uiso 1 1 calc R
C53 C 0.9281(8) 0.4761(9) 0.0265(6) 0.068(5) Uani 1 1 d .
C54 C 0.9716(8) 0.5343(9) 0.0584(6) 0.068(4) Uani 1 1 d .
H54 H 1.0078 0.5227 0.0945 0.082 Uiso 1 1 calc R
C55 C 0.9634(8) 0.6072(9) 0.0389(6) 0.070(5) Uani 1 1 d .
H55 H 0.9931 0.6439 0.0615 0.084 Uiso 1 1 calc R
C56 C 0.9387(7) 0.3994(8) 0.0462(6) 0.058(4) Uani 1 1 d .
C57 C 0.9142(8) 0.3396(10) 0.0048(7) 0.078(5) Uani 1 1 d .
H57 H 0.8884 0.3491 -0.0362 0.094 Uiso 1 1 calc R
C58 C 0.9285(9) 0.2674(9) 0.0251(7) 0.087(6) Uani 1 1 d .
H58 H 0.9132 0.2287 -0.0030 0.104 Uiso 1 1 calc R
C59 C 0.9644(8) 0.2506(10) 0.0851(7) 0.075(5) Uani 1 1 d .
H59 H 0.9716 0.2014 0.0984 0.090 Uiso 1 1 calc R
C60 C 0.9892(9) 0.3079(10) 0.1247(7) 0.090(6) Uani 1 1 d .
H60 H 1.0159 0.2978 0.1655 0.108 Uiso 1 1 calc R
C61 C 0.9756(9) 0.3797(10) 0.1059(7) 0.083(5) Uani 1 1 d .
H61 H 0.9920 0.4175 0.1348 0.099 Uiso 1 1 calc R
C62 C 0.9303(9) 0.7838(11) 0.5173(7) 0.078(5) Uani 1 1 d .
H62A H 0.9534 0.7792 0.5594 0.094 Uiso 1 1 calc R
C63 C 0.9154(11) 0.8485(12) 0.4873(10) 0.110(7) Uani 1 1 d .
H63 H 0.9262 0.8963 0.5034 0.132 Uiso 1 1 calc R
C64 C 0.8777(10) 0.7583(13) 0.4214(8) 0.094(6) Uani 1 1 d .
H64 H 0.8586 0.7328 0.3846 0.113 Uiso 1 1 calc R
C65 C 0.9134(8) 0.6477(10) 0.4941(7) 0.067(4) Uani 1 1 d .
C66 C 0.8719(11) 0.5967(13) 0.4591(9) 0.140(10) Uani 1 1 d .
H66 H 0.8378 0.6116 0.4226 0.168 Uiso 1 1 calc R
C67 C 0.8772(12) 0.5210(12) 0.4751(9) 0.151(11) Uani 1 1 d .
H67 H 0.8443 0.4885 0.4506 0.181 Uiso 1 1 calc R
C68 C 0.9286(9) 0.4929(12) 0.5249(8) 0.087(6) Uani 1 1 d .
C69 C 0.9748(10) 0.5449(11) 0.5598(7) 0.093(6) Uani 1 1 d .
H69 H 1.0105 0.5291 0.5949 0.112 Uiso 1 1 calc R
C70 C 0.9698(9) 0.6216(12) 0.5440(7) 0.094(6) Uani 1 1 d .
H70 H 1.0036 0.6545 0.5666 0.113 Uiso 1 1 calc R
C71 C 0.9375(9) 0.4129(11) 0.5421(9) 0.080(5) Uani 1 1 d .
C72 C 0.9045(9) 0.3607(12) 0.4992(9) 0.098(6) Uani 1 1 d .
H72 H 0.8746 0.3747 0.4604 0.118 Uiso 1 1 calc R
C73 C 0.9167(10) 0.2861(11) 0.5149(9) 0.100(6) Uani 1 1 d .
H73 H 0.8955 0.2501 0.4854 0.120 Uiso 1 1 calc R
C74 C 0.9581(11) 0.2637(12) 0.5713(12) 0.109(7) Uani 1 1 d .
H74 H 0.9648 0.2131 0.5803 0.130 Uiso 1 1 calc R
C75 C 0.9903(11) 0.3155(14) 0.6152(10) 0.115(8) Uani 1 1 d .
H75 H 1.0193 0.3009 0.6542 0.138 Uiso 1 1 calc R
C76 C 0.9785(10) 0.3900(13) 0.6003(8) 0.109(7) Uani 1 1 d .
H76 H 0.9986 0.4258 0.6302 0.131 Uiso 1 1 calc R

loop_
_atom_site_aniso_label
_atom_site_aniso_U_11
_atom_site_aniso_U_22
_atom_site_aniso_U_33
_atom_site_aniso_U_23
_atom_site_aniso_U_13
_atom_site_aniso_U_12
U1 0.0287(2) 0.0284(3) 0.0361(3) -0.00212(19) 0.0151(2) -0.00451(18)
U2 0.0288(2) 0.0251(3) 0.0351(2) 0.00095(18) 0.0149(2) -0.00148(18)
U3 0.0266(3) 0.0283(3) 0.0555(3) -0.0007(2) 0.0171(2) -0.00002(19)
U4 0.0264(3) 0.0290(3) 0.0582(3) 0.0002(2) 0.0171(2) -0.00077(19)
P1 0.0287(17) 0.0274(18) 0.0451(19) -0.0022(13) 0.0138(15) -0.0041(13)
P2 0.0361(18) 0.0308(19) 0.046(2) -0.0062(14) 0.0190(16) -0.0012(14)
P3 0.0271(16) 0.0277(17) 0.0419(18) 0.0005(13) 0.0144(14) -0.0006(13)
P4 0.0260(17) 0.0367(19) 0.0380(18) -0.0064(13) 0.0098(14) -0.0020(13)
P5 0.0294(17) 0.0320(19) 0.0419(19) 0.0060(14) 0.0132(15) 0.0029(13)
P6 0.0282(17) 0.0340(18) 0.0363(17) -0.0083(13) 0.0145(14) -0.0059(13)
O1 0.044(5) 0.034(5) 0.051(5) 0.004(4) 0.010(4) -0.002(4)
O2 0.032(5) 0.042(5) 0.061(5) 0.009(4) 0.015(4) 0.000(4)
O3 0.045(5) 0.041(5) 0.056(5) -0.018(4) 0.028(4) -0.015(4)
O4 0.068(6) 0.048(6) 0.051(5) -0.020(4) 0.039(5) -0.034(5)
O5 0.024(4) 0.029(4) 0.045(5) -0.002(3) 0.012(4) -0.004(3)
O6 0.036(5) 0.034(5) 0.071(6) 0.000(4) 0.027(4) 0.005(4)
O7 0.119(12) 0.198(17) 0.142(12) 0.015(12) 0.070(10) 0.004(11)
O8 0.050(5) 0.037(5) 0.056(5) -0.011(4) 0.038(5) -0.016(4)
O9 0.061(6) 0.045(6) 0.061(6) -0.025(4) 0.041(5) -0.030(5)
O10 0.035(5) 0.040(5) 0.061(5) 0.004(4) 0.016(4) -0.005(4)
O11 0.047(5) 0.036(5) 0.042(5) 0.009(4) 0.009(4) 0.001(4)
O12 0.054(5) 0.028(5) 0.059(5) -0.010(4) 0.026(4) -0.001(4)
O13 0.038(5) 0.050(5) 0.047(5) -0.021(4) 0.029(4) -0.006(4)
O14 0.041(5) 0.024(5) 0.066(6) -0.005(4) 0.015(4) -0.002(4)
O15 0.108(9) 0.057(7) 0.137(10) 0.008(7) 0.089(8) 0.016(6)
O16 0.070(8) 0.135(11) 0.117(10) 0.027(8) 0.024(8) -0.034(8)
O17 0.033(5) 0.051(5) 0.039(5) 0.007(4) 0.007(4) 0.003(4)
O18 0.052(6) 0.034(5) 0.081(6) 0.002(4) 0.039(5) 0.000(4)
O19 0.038(5) 0.062(6) 0.047(5) -0.001(4) 0.011(4) 0.005(4)
O20 0.040(5) 0.031(5) 0.066(6) -0.009(4) 0.014(4) 0.001(4)
O21 0.030(4) 0.027(4) 0.058(5) 0.000(4) 0.019(4) 0.002(3)
O22 0.133(8) 0.136(9) 0.121(8) 0.008(7) 0.059(7) 0.004(7)
O23 0.025(5) 0.038(5) 0.122(8) -0.017(5) 0.033(5) -0.010(4)
O24 0.035(5) 0.032(5) 0.096(7) -0.018(5) 0.020(5) -0.002(4)
O25 0.022(5) 0.045(6) 0.123(8) -0.025(5) 0.021(5) -0.008(4)
O26 0.039(6) 0.036(6) 0.123(8) -0.022(5) 0.035(6) -0.013(4)
O27 0.060(6) 0.040(5) 0.072(6) -0.004(4) 0.044(5) -0.002(4)
O28 0.050(6) 0.055(6) 0.058(6) 0.002(4) 0.009(5) -0.003(5)
O29 0.035(5) 0.046(5) 0.039(5) -0.005(4) 0.007(4) -0.002(4)
O30 0.048(5) 0.033(5) 0.071(6) -0.006(4) 0.019(5) -0.006(4)
O31 0.136(9) 0.127(9) 0.161(9) -0.028(7) 0.045(7) 0.016(7)
O32 0.063(6) 0.023(5) 0.061(5) 0.015(4) 0.026(5) 0.010(4)
O33 0.034(5) 0.043(5) 0.057(5) -0.013(4) 0.020(4) -0.009(4)
O34 0.091(9) 0.097(9) 0.104(9) -0.019(7) 0.046(7) -0.025(7)
N1 0.081(10) 0.070(10) 0.062(9) 0.020(7) 0.030(7) -0.001(7)
N2 0.072(9) 0.068(10) 0.110(12) 0.054(9) 0.038(9) 0.016(7)
N3 0.063(9) 0.093(12) 0.069(10) -0.008(9) 0.032(8) -0.002(8)
N4 0.115(14) 0.126(16) 0.098(14) 0.047(12) 0.067(11) 0.022(12)
C1 0.049(8) 0.026(7) 0.042(7) -0.010(5) 0.020(6) -0.003(6)
C2 0.028(7) 0.044(8) 0.037(6) 0.000(5) 0.018(6) -0.007(6)
C3 0.017(7) 0.036(8) 0.085(10) -0.006(7) 0.016(7) -0.002(5)
C4 0.038(9) 0.034(9) 0.091(11) -0.004(7) 0.021(8) 0.007(6)
C5 0.069(8) 0.051(7) 0.047(7) -0.002(5) 0.025(6) 0.003(6)
C6 0.021(6) 0.043(8) 0.040(7) -0.010(5) 0.007(5) -0.007(5)
C7 0.047(8) 0.033(8) 0.058(9) -0.006(6) 0.024(7) -0.001(6)
C8 0.056(9) 0.063(11) 0.071(10) -0.001(8) 0.044(8) -0.014(8)
C9 0.085(11) 0.043(9) 0.045(8) -0.012(6) 0.035(8) -0.021(8)
C10 0.051(9) 0.035(8) 0.069(9) -0.008(6) 0.026(7) -0.001(6)
C11 0.036(7) 0.029(7) 0.065(9) 0.002(6) 0.020(6) -0.003(6)
C12 0.042(8) 0.076(11) 0.050(8) 0.007(7) 0.023(7) 0.005(7)
C13 0.037(8) 0.057(9) 0.046(8) 0.001(7) 0.014(6) 0.007(6)
C14 0.091(13) 0.095(14) 0.052(10) 0.011(9) 0.019(9) 0.023(10)
C15 0.126(19) 0.15(2) 0.077(15) 0.043(14) -0.002(14) 0.056(17)
C16 0.078(15) 0.18(3) 0.061(14) 0.018(15) 0.009(12) 0.030(17)
C17 0.117(19) 0.16(3) 0.080(16) -0.037(15) -0.020(14) 0.017(17)
C18 0.123(16) 0.086(13) 0.054(11) -0.032(9) -0.006(11) 0.013(11)
C19 0.083(8) 0.060(8) 0.061(7) -0.004(6) 0.038(6) 0.003(6)
C20 0.035(7) 0.040(8) 0.026(6) -0.004(5) 0.009(5) -0.005(6)
C21 0.060(9) 0.037(8) 0.067(9) -0.007(7) 0.029(8) -0.002(7)
C22 0.065(10) 0.052(10) 0.056(9) 0.001(7) 0.041(8) -0.016(8)
C23 0.061(9) 0.044(9) 0.059(9) -0.003(6) 0.037(8) -0.022(7)
C24 0.066(10) 0.030(8) 0.059(9) 0.001(6) 0.015(8) -0.007(7)
C25 0.027(7) 0.048(9) 0.057(8) -0.001(6) 0.016(6) -0.004(6)
C26 0.034(8) 0.065(9) 0.045(8) 0.015(7) 0.003(6) -0.006(7)
C27 0.043(8) 0.034(7) 0.034(7) -0.011(5) 0.012(6) 0.009(6)
C28 0.079(14) 0.26(3) 0.050(11) 0.048(13) 0.038(10) 0.073(16)
C29 0.139(12) 0.167(12) 0.135(11) 0.012(9) 0.069(9) 0.017(9)
C30 0.086(15) 0.127(17) 0.050(11) 0.007(10) 0.016(10) 0.037(12)
C31 0.104(17) 0.18(2) 0.036(10) 0.008(11) -0.001(11) 0.072(16)
C32 0.057(12) 0.19(2) 0.060(12) 0.014(12) 0.017(9) 0.038(12)
C33 0.079(9) 0.105(9) 0.109(9) 0.067(7) 0.015(7) -0.036(7)
C34 0.047(9) 0.050(9) 0.053(9) -0.003(7) 0.003(7) -0.007(7)
C35 0.086(13) 0.127(16) 0.049(10) 0.029(10) 0.008(9) 0.019(11)
C36 0.11(2) 0.25(4) 0.055(15) 0.038(17) -0.011(13) 0.03(2)
C37 0.11(2) 0.23(3) 0.040(13) -0.022(16) -0.011(13) -0.02(2)
C38 0.078(15) 0.21(3) 0.070(14) -0.043(15) 0.011(12) -0.055(16)
C39 0.095(14) 0.089(14) 0.061(11) -0.006(9) 0.022(10) -0.001(11)
C40 0.027(8) 0.096(12) 0.050(8) 0.021(8) -0.001(7) -0.018(7)
C41 0.038(8) 0.038(7) 0.045(8) -0.006(6) 0.012(6) 0.005(6)
C42 0.051(11) 0.161(18) 0.062(11) 0.023(11) 0.020(9) 0.001(11)
C43 0.102(16) 0.128(17) 0.036(10) -0.007(9) -0.011(10) 0.005(12)
C44 0.097(15) 0.098(14) 0.064(11) 0.010(9) 0.020(11) 0.049(12)
C45 0.105(17) 0.25(3) 0.072(14) 0.048(15) 0.062(13) 0.048(17)
C46 0.066(12) 0.21(2) 0.051(11) 0.022(12) 0.031(10) 0.032(13)
C47 0.112(15) 0.073(13) 0.101(15) 0.009(12) 0.067(13) 0.006(11)
C48 0.17(2) 0.094(16) 0.071(13) -0.004(12) 0.062(14) -0.024(14)
C49 0.055(10) 0.086(13) 0.066(11) 0.010(9) 0.022(8) -0.009(9)
C50 0.079(12) 0.067(11) 0.048(9) 0.016(8) 0.029(9) -0.005(9)
C51 0.069(12) 0.101(15) 0.075(12) 0.029(11) 0.016(10) 0.012(11)
C52 0.080(12) 0.066(12) 0.084(12) 0.014(9) 0.014(10) 0.009(9)
C53 0.078(12) 0.076(12) 0.043(9) 0.022(8) 0.016(8) 0.014(9)
C54 0.067(11) 0.089(13) 0.038(8) 0.001(8) 0.011(8) -0.012(9)
C55 0.093(13) 0.061(11) 0.056(10) 0.013(8) 0.030(9) -0.010(9)
C56 0.062(10) 0.065(11) 0.041(8) 0.008(7) 0.014(7) 0.005(8)
C57 0.074(12) 0.079(13) 0.073(11) 0.019(10) 0.021(9) 0.003(10)
C58 0.123(16) 0.058(12) 0.066(12) -0.004(9) 0.023(11) -0.007(10)
C59 0.089(13) 0.077(13) 0.071(12) 0.024(9) 0.044(10) 0.017(10)
C60 0.110(15) 0.083(14) 0.053(11) 0.014(10) 0.010(10) 0.004(11)
C61 0.115(15) 0.082(13) 0.053(10) 0.022(9) 0.036(10) -0.005(11)
C62 0.096(14) 0.092(14) 0.047(10) -0.003(10) 0.029(9) -0.011(11)
C63 0.15(2) 0.095(16) 0.109(17) 0.011(14) 0.079(16) -0.036(14)
C64 0.098(15) 0.125(18) 0.070(14) 0.026(13) 0.045(11) 0.017(14)
C65 0.059(10) 0.073(12) 0.073(11) -0.016(9) 0.030(9) -0.008(9)
C66 0.15(2) 0.101(18) 0.089(15) 0.008(13) -0.036(14) 0.020(15)
C67 0.15(2) 0.092(17) 0.112(17) -0.015(13) -0.051(16) 0.016(15)
C68 0.064(12) 0.110(17) 0.077(13) -0.015(12) 0.019(10) 0.006(11)
C69 0.117(17) 0.110(16) 0.043(10) 0.014(10) 0.022(10) 0.004(13)
C70 0.085(14) 0.133(18) 0.048(10) 0.001(10) 0.010(10) -0.014(12)
C71 0.085(13) 0.077(14) 0.096(15) 0.004(11) 0.055(12) 0.007(11)
C72 0.089(14) 0.081(15) 0.121(17) 0.006(13) 0.037(13) 0.008(12)
C73 0.120(17) 0.074(15) 0.110(17) -0.007(12) 0.051(14) -0.016(12)
C74 0.115(18) 0.099(18) 0.14(2) 0.051(16) 0.079(17) 0.043(14)
C75 0.13(2) 0.100(19) 0.101(17) 0.001(14) 0.037(15) 0.004(15)
C76 0.126(18) 0.109(18) 0.071(14) 0.007(12) 0.017(12) 0.022(14)

loop_
_atom_type_symbol
_atom_type_description
_atom_type_scat_dispersion_real
_atom_type_scat_dispersion_imag
_atom_type_scat_source
C C 0.0033 0.0016 'International Tables Vol C Tables 4.2.6.8 and 6.1.1.4'
H H 0.0000 0.0000 'International Tables Vol C Tables 4.2.6.8 and 6.1.1.4'
N N 0.0061 0.0033 'International Tables Vol C Tables 4.2.6.8 and 6.1.1.4'
O O 0.0106 0.0060 'International Tables Vol C Tables 4.2.6.8 and 6.1.1.4'
P P 0.1023 0.0942 'International Tables Vol C Tables 4.2.6.8 and 6.1.1.4'
U U -9.6767 9.6646 'International Tables Vol C Tables 4.2.6.8 and 6.1.1.4'

loop_
_geom_angle_atom_site_label_1
_geom_angle_atom_site_label_2
_geom_angle_atom_site_label_3
_geom_angle
_geom_angle_site_symmetry_1
_geom_angle_site_symmetry_3
O1 U1 O2 178.7(4) . .
O1 U1 O5 90.3(3) . .
O2 U1 O5 90.8(3) . .
O1 U1 O32 89.8(3) . 2_656
O2 U1 O32 89.8(3) . 2_656
O5 U1 O32 76.7(3) . 2_656
O1 U1 O33 92.4(3) . 1_655
O2 U1 O33 88.5(3) . 1_655
O5 U1 O33 75.4(3) . 1_655
O32 U1 O33 152.0(3) 2_656 1_655
O1 U1 O4 89.2(4) . .
O2 U1 O4 89.5(3) . .
O5 U1 O4 149.3(2) . .
O32 U1 O4 72.5(3) 2_656 .
O33 U1 O4 135.4(3) 1_655 .
O1 U1 O3 91.9(3) . .
O2 U1 O3 87.6(3) . .
O5 U1 O3 146.0(3) . .
O32 U1 O3 137.2(3) 2_656 .
O33 U1 O3 70.6(3) 1_655 .
O4 U1 O3 64.7(3) . .
O10 U2 O11 179.2(4) . .
O10 U2 O13 89.6(3) . .
O11 U2 O13 91.2(3) . .
O10 U2 O12 90.8(3) . .
O11 U2 O12 88.6(3) . .
O13 U2 O12 151.5(3) . .
O10 U2 O21 89.1(3) . .
O11 U2 O21 91.3(3) . .
O13 U2 O21 77.0(3) . .
O12 U2 O21 74.5(3) . .
O10 U2 O9 90.3(3) . .
O11 U2 O9 89.1(3) . .
O13 U2 O9 134.2(3) . .
O12 U2 O9 74.3(3) . .
O21 U2 O9 148.7(2) . .
O10 U2 O8 87.7(3) . .
O11 U2 O8 92.4(3) . .
O13 U2 O8 70.0(3) . .
O12 U2 O8 138.5(3) . .
O21 U2 O8 146.9(3) . .
O9 U2 O8 64.3(2) . .
O18 U3 O19 178.0(4) . .
O18 U3 O14 92.0(3) . 2_656
O19 U3 O14 88.7(3) . 2_656
O18 U3 O17 91.5(3) . .
O19 U3 O17 90.5(3) . .
O14 U3 O17 79.0(3) 2_656 .
O18 U3 O20 87.0(3) . .
O19 U3 O20 93.0(3) . .
O14 U3 O20 156.9(3) 2_656 .
O17 U3 O20 77.9(3) . .
O18 U3 O24 83.6(4) . .
O19 U3 O24 94.8(3) . .
O14 U3 O24 71.5(3) 2_656 .
O17 U3 O24 149.9(3) . .
O20 U3 O24 131.2(3) . .
O18 U3 O23 90.9(4) . .
O19 U3 O23 87.2(4) . .
O14 U3 O23 135.0(3) 2_656 .
O17 U3 O23 145.7(3) . .
O20 U3 O23 68.1(3) . .
O24 U3 O23 64.3(3) . .
O27 U4 O28 177.1(4) . .
O27 U4 O29 92.6(3) . .
O28 U4 O29 90.2(3) . .
O27 U4 O30 90.2(3) . .
O28 U4 O30 91.1(3) . .
O29 U4 O30 79.6(3) . .
O27 U4 O6 87.5(3) . 1_455
O28 U4 O6 92.3(3) . 1_455
O29 U4 O6 77.3(3) . 1_455
O30 U4 O6 156.6(3) . 1_455
O27 U4 O26 83.8(4) . .
O28 U4 O26 94.1(4) . .
O29 U4 O26 150.9(3) . .
O30 U4 O26 71.6(3) . .
O6 U4 O26 131.1(3) 1_455 .
O27 U4 O25 91.5(4) . .
O28 U4 O25 85.7(4) . .
O29 U4 O25 144.9(3) . .
O30 U4 O25 135.2(3) . .
O6 U4 O25 68.1(3) 1_455 .
O26 U4 O25 64.2(3) . .
O6 P1 O5 114.6(4) . .
O6 P1 C6 112.2(5) . .
O5 P1 C6 104.3(5) . .
O6 P1 C5 108.3(6) . .
O5 P1 C5 110.4(6) . .
C6 P1 C5 106.6(6) . .
O12 P2 O14 113.9(5) . .
O12 P2 C13 107.8(5) . .
O14 P2 C13 110.7(5) . .
O12 P2 C12 107.3(6) . .
O14 P2 C12 110.4(5) . .
C13 P2 C12 106.5(6) . .
O20 P3 O21 115.4(4) . .
O20 P3 C20 110.7(6) . .
O21 P3 C20 106.0(5) . .
O20 P3 C19 106.0(6) . .
O21 P3 C19 112.4(6) . .
C20 P3 C19 106.0(6) . .
O17 P4 O13 116.1(5) . .
O17 P4 C27 110.0(5) . .
O13 P4 C27 107.9(5) . .
O17 P4 C26 107.4(5) . .
O13 P4 C26 107.7(6) . .
C27 P4 C26 107.4(6) . .
O30 P5 O32 114.5(5) . .
O30 P5 C34 110.9(6) . .
O32 P5 C34 106.9(6) . .
O30 P5 C33 117.5(7) . .
O32 P5 C33 103.1(6) . .
C34 P5 C33 102.8(8) . .
O29 P6 O33 116.4(4) . .
O29 P6 C40 108.7(5) . .
O33 P6 C40 109.2(6) . .
O29 P6 C41 108.7(5) . .
O33 P6 C41 108.5(4) . .
C40 P6 C41 104.7(6) . .
C2 O3 U1 120.9(7) . .
C1 O4 U1 121.6(7) . .
P1 O5 U1 138.3(4) . .
P1 O6 U4 151.2(5) . 1_655
C5 O7 H7B 109.5 . .
C1 O8 U2 120.3(7) . .
C2 O9 U2 122.0(7) . .
P2 O12 U2 156.4(5) . .
P4 O13 U2 157.7(5) . .
P2 O14 U3 160.6(5) . 2_646
C12 O15 H15A 109.5 . .
C26 O16 H16A 109.5 . .
P4 O17 U3 155.7(5) . .
P3 O20 U3 151.6(5) . .
P3 O21 U2 136.5(4) . .
C19 O22 H22A 109.5 . .
C4 O23 U3 120.9(8) . .
C3 O24 U3 121.7(7) . .
C3 O25 U4 119.7(8) . .
C4 O26 U4 121.5(8) . .
P6 O29 U4 158.0(5) . .
P5 O30 U4 160.7(6) . .
C33 O31 H31A 109.5 . .
P5 O32 U1 160.3(5) . 2_646
P6 O33 U1 149.0(5) . 1_455
C40 O34 H34A 109.5 . .
C49 N1 C47 106.4(14) . .
C49 N1 C50 125.5(15) . .
C47 N1 C50 128.1(14) . .
C48 N2 C49 110.1(14) . .
C48 N2 H2 125.0 . .
C49 N2 H2 125.0 . .
C62 N3 C64 104.5(16) . .
C62 N3 C65 126.3(15) . .
C64 N3 C65 129.2(16) . .
C64 N4 C63 110.5(17) . .
C64 N4 H4A 124.8 . .
C63 N4 H4A 124.8 . .
O8 C1 O4 127.7(11) . .
O8 C1 C2 116.1(10) . .
O4 C1 C2 116.1(11) . .
O9 C2 O3 127.0(11) . .
O9 C2 C1 116.8(11) . .
O3 C2 C1 116.1(10) . .
O25 C3 O24 127.4(12) . .
O25 C3 C4 118.4(11) . .
O24 C3 C4 114.1(10) . .
O26 C4 O23 128.5(12) . .
O26 C4 C3 114.7(12) . .
O23 C4 C3 116.8(11) . .
O7 C5 P1 112.4(11) . .
O7 C5 H5A 109.1 . .
P1 C5 H5A 109.1 . .
O7 C5 H5B 109.1 . .
P1 C5 H5B 109.1 . .
H5A C5 H5B 107.9 . .
C11 C6 C7 119.9(11) . .
C11 C6 P1 120.4(10) . .
C7 C6 P1 119.7(9) . .
C8 C7 C6 118.4(12) . .
C8 C7 H7 120.8 . .
C6 C7 H7 120.8 . .
C7 C8 C9 122.2(14) . .
C7 C8 H8 118.9 . .
C9 C8 H8 118.9 . .
C10 C9 C8 118.7(12) . .
C10 C9 H9 120.7 . .
C8 C9 H9 120.7 . .
C11 C10 C9 120.9(12) . .
C11 C10 H10 119.5 . .
C9 C10 H10 119.5 . .
C10 C11 C6 120.0(13) . .
C10 C11 H11 120.0 . .
C6 C11 H11 120.0 . .
O15 C12 P2 113.4(10) . .
O15 C12 H12A 108.9 . .
P2 C12 H12A 108.9 . .
O15 C12 H12B 108.9 . .
P2 C12 H12B 108.9 . .
H12A C12 H12B 107.7 . .
C18 C13 C14 118.8(14) . .
C18 C13 P2 121.5(12) . .
C14 C13 P2 119.7(11) . .
C13 C14 C15 121.3(17) . .
C13 C14 H14 119.3 . .
C15 C14 H14 119.3 . .
C16 C15 C14 116(2) . .
C16 C15 H15 121.9 . .
C14 C15 H15 121.9 . .
C17 C16 C15 124(2) . .
C17 C16 H16 118.0 . .
C15 C16 H16 118.0 . .
C16 C17 C18 120(2) . .
C16 C17 H17 120.0 . .
C18 C17 H17 120.0 . .
C13 C18 C17 119.5(18) . .
C13 C18 H18 120.2 . .
C17 C18 H18 120.2 . .
O22 C19 P3 109.6(11) . .
O22 C19 H19A 109.7 . .
P3 C19 H19A 109.7 . .
O22 C19 H19B 109.7 . .
P3 C19 H19B 109.7 . .
H19A C19 H19B 108.2 . .
C21 C20 C25 116.7(11) . .
C21 C20 P3 123.0(9) . .
C25 C20 P3 120.3(10) . .
C22 C21 C20 119.5(12) . .
C22 C21 H21 120.2 . .
C20 C21 H21 120.2 . .
C23 C22 C21 121.6(14) . .
C23 C22 H22 119.2 . .
C21 C22 H22 119.2 . .
C24 C23 C22 121.3(12) . .
C24 C23 H23 119.3 . .
C22 C23 H23 119.3 . .
C23 C24 C25 119.0(13) . .
C23 C24 H24 120.5 . .
C25 C24 H24 120.5 . .
C24 C25 C20 121.8(13) . .
C24 C25 H25 119.1 . .
C20 C25 H25 119.1 . .
O16 C26 P4 110.0(9) . .
O16 C26 H26A 109.7 . .
P4 C26 H26A 109.7 . .
O16 C26 H26B 109.7 . .
P4 C26 H26B 109.7 . .
H26A C26 H26B 108.2 . .
C28 C27 C32 118.6(14) . .
C28 C27 P4 122.2(11) . .
C32 C27 P4 119.2(12) . .
C27 C28 C29 123.0(18) . .
C27 C28 H28 118.5 . .
C29 C28 H28 118.5 . .
C30 C29 C28 116(2) . .
C30 C29 H29 122.1 . .
C28 C29 H29 122.1 . .
C31 C30 C29 121.0(19) . .
C31 C30 H30 119.5 . .
C29 C30 H30 119.5 . .
C30 C31 C32 121.1(18) . .
C30 C31 H31 119.4 . .
C32 C31 H31 119.4 . .
C27 C32 C31 119.6(18) . .
C27 C32 H32 120.2 . .
C31 C32 H32 120.2 . .
O31 C33 P5 107.3(15) . .
O31 C33 H33A 110.2 . .
P5 C33 H33A 110.2 . .
O31 C33 H33B 110.2 . .
P5 C33 H33B 110.2 . .
H33A C33 H33B 108.5 . .
C39 C34 C35 119.2(15) . .
C39 C34 P5 120.9(12) . .
C35 C34 P5 119.6(12) . .
C34 C35 C36 117(2) . .
C34 C35 H35 121.6 . .
C36 C35 H35 121.6 . .
C37 C36 C35 125(3) . .
C37 C36 H36 117.4 . .
C35 C36 H36 117.4 . .
C36 C37 C38 115(2) . .
C36 C37 H37 122.5 . .
C38 C37 H37 122.5 . .
C37 C38 C39 125(2) . .
C37 C38 H38 117.3 . .
C39 C38 H38 117.3 . .
C34 C39 C38 118.4(18) . .
C34 C39 H39 120.8 . .
C38 C39 H39 120.8 . .
O34 C40 P6 112.0(10) . .
O34 C40 H40A 109.2 . .
P6 C40 H40A 109.2 . .
O34 C40 H40B 109.2 . .
P6 C40 H40B 109.2 . .
H40A C40 H40B 107.9 . .
C42 C41 C46 120.0 . .
C42 C41 P6 118.3(6) . .
C46 C41 P6 121.7(6) . .
C43 C42 C41 120.0 . .
C43 C42 H42 120.0 . .
C41 C42 H42 120.0 . .
C44 C43 C42 120.0 . .
C44 C43 H43 120.0 . .
C42 C43 H43 120.0 . .
C43 C44 C45 120.0 . .
C43 C44 H44 120.0 . .
C45 C44 H44 120.0 . .
C44 C45 C46 120.0 . .
C44 C45 H45 120.0 . .
C46 C45 H45 120.0 . .
C45 C46 C41 120.0 . .
C45 C46 H46 120.0 . .
C41 C46 H46 120.0 . .
C48 C47 N1 107.3(18) . .
C48 C47 H47 126.3 . .
N1 C47 H47 126.3 . .
N2 C48 C47 108.5(18) . .
N2 C48 H48 125.7 . .
C47 C48 H48 125.7 . .
N2 C49 N1 107.5(14) . .
N2 C49 H49 126.2 . .
N1 C49 H49 126.2 . .
C55 C50 C51 122.3(15) . .
C55 C50 N1 119.1(15) . .
C51 C50 N1 118.7(14) . .
C50 C51 C52 118.9(15) . .
C50 C51 H51 120.6 . .
C52 C51 H51 120.6 . .
C51 C52 C53 121.2(16) . .
C51 C52 H52 119.4 . .
C53 C52 H52 119.4 . .
C52 C53 C54 115.4(14) . .
C52 C53 C56 121.6(15) . .
C54 C53 C56 122.9(13) . .
C55 C54 C53 123.5(14) . .
C55 C54 H54 118.3 . .
C53 C54 H54 118.3 . .
C50 C55 C54 118.8(15) . .
C50 C55 H55 120.6 . .
C54 C55 H55 120.6 . .
C61 C56 C57 115.7(14) . .
C61 C56 C53 122.3(14) . .
C57 C56 C53 122.0(13) . .
C58 C57 C56 120.0(15) . .
C58 C57 H57 120.0 . .
C56 C57 H57 120.0 . .
C59 C58 C57 122.1(16) . .
C59 C58 H58 119.0 . .
C57 C58 H58 119.0 . .
C60 C59 C58 118.0(16) . .
C60 C59 H59 121.0 . .
C58 C59 H59 121.0 . .
C59 C60 C61 120.9(16) . .
C59 C60 H60 119.5 . .
C61 C60 H60 119.5 . .
C60 C61 C56 123.2(16) . .
C60 C61 H61 118.4 . .
C56 C61 H61 118.4 . .
C63 C62 N3 110.6(16) . .
C63 C62 H62A 124.7 . .
N3 C62 H62A 124.7 . .
C62 C63 N4 105.0(18) . .
C62 C63 H63 127.5 . .
N4 C63 H63 127.5 . .
N4 C64 N3 109.3(18) . .
N4 C64 H64 125.3 . .
N3 C64 H64 125.3 . .
C66 C65 C70 116.9(17) . .
C66 C65 N3 122.3(16) . .
C70 C65 N3 120.4(16) . .
C65 C66 C67 122.3(17) . .
C65 C66 H66 118.8 . .
C67 C66 H66 118.8 . .
C68 C67 C66 123.1(19) . .
C68 C67 H67 118.4 . .
C66 C67 H67 118.4 . .
C67 C68 C69 115(2) . .
C67 C68 C71 124.8(19) . .
C69 C68 C71 120.1(17) . .
C68 C69 C70 122.2(17) . .
C68 C69 H69 118.9 . .
C70 C69 H69 118.9 . .
C65 C70 C69 119.8(17) . .
C65 C70 H70 120.1 . .
C69 C70 H70 120.1 . .
C72 C71 C76 119.2(19) . .
C72 C71 C68 119.0(18) . .
C76 C71 C68 122(2) . .
C71 C72 C73 118.2(19) . .
C71 C72 H72 120.9 . .
C73 C72 H72 120.9 . .
C74 C73 C72 122(2) . .
C74 C73 H73 118.8 . .
C72 C73 H73 118.8 . .
C73 C74 C75 120(2) . .
C73 C74 H74 120.0 . .
C75 C74 H74 120.0 . .
C74 C75 C76 118(2) . .
C74 C75 H75 120.9 . .
C76 C75 H75 120.9 . .
C75 C76 C71 122(2) . .
C75 C76 H76 119.1 . .
C71 C76 H76 119.1 . .

loop_
_geom_bond_atom_site_label_1
_geom_bond_atom_site_label_2
_geom_bond_distance
_geom_bond_site_symmetry_2
U1 O1 1.754(7) .
U1 O2 1.766(7) .
U1 O5 2.314(7) .
U1 O32 2.321(7) 2_656
U1 O33 2.357(8) 1_655
U1 O4 2.457(8) .
U1 O3 2.480(7) .
U2 O10 1.752(7) .
U2 O11 1.766(7) .
U2 O13 2.308(7) .
U2 O12 2.321(7) .
U2 O21 2.333(7) .
U2 O9 2.448(8) .
U2 O8 2.498(7) .
U3 O18 1.744(9) .
U3 O19 1.760(8) .
U3 O14 2.323(7) 2_656
U3 O17 2.327(8) .
U3 O20 2.341(7) .
U3 O24 2.476(8) .
U3 O23 2.485(8) .
U4 O27 1.732(8) .
U4 O28 1.750(9) .
U4 O29 2.329(8) .
U4 O30 2.346(8) .
U4 O6 2.362(7) 1_455
U4 O26 2.476(9) .
U4 O25 2.491(8) .
P1 O6 1.481(8) .
P1 O5 1.524(7) .
P1 C6 1.792(12) .
P1 C5 1.822(12) .
P2 O12 1.508(8) .
P2 O14 1.514(8) .
P2 C13 1.783(12) .
P2 C12 1.841(13) .
P3 O20 1.492(8) .
P3 O21 1.526(7) .
P3 C20 1.771(12) .
P3 C19 1.826(13) .
P4 O17 1.498(8) .
P4 O13 1.501(8) .
P4 C27 1.797(12) .
P4 C26 1.831(12) .
P5 O30 1.487(9) .
P5 O32 1.503(8) .
P5 C34 1.782(13) .
P5 C33 1.898(18) .
P6 O29 1.500(8) .
P6 O33 1.518(8) .
P6 C40 1.807(13) .
P6 C41 1.813(7) .
O3 C2 1.262(13) .
O4 C1 1.263(13) .
O6 U4 2.362(7) 1_655
O7 C5 1.335(17) .
O7 H7B 0.8200 .
O8 C1 1.236(14) .
O9 C2 1.229(12) .
O14 U3 2.323(7) 2_646
O15 C12 1.362(15) .
O15 H15A 0.8200 .
O16 C26 1.420(15) .
O16 H16A 0.8200 .
O22 C19 1.333(17) .
O22 H22A 0.8200 .
O23 C4 1.263(14) .
O24 C3 1.285(13) .
O25 C3 1.215(13) .
O26 C4 1.233(14) .
O31 C33 1.208(14) .
O31 H31A 0.8200 .
O32 U1 2.321(7) 2_646
O33 U1 2.357(8) 1_455
O34 C40 1.418(15) .
O34 H34A 0.8200 .
N1 C49 1.370(16) .
N1 C47 1.388(19) .
N1 C50 1.419(18) .
N2 C48 1.324(19) .
N2 C49 1.329(18) .
N2 H2 0.8600 .
N3 C62 1.358(18) .
N3 C64 1.379(19) .
N3 C65 1.439(19) .
N4 C64 1.28(2) .
N4 C63 1.37(2) .
N4 H4A 0.8600 .
C1 C2 1.532(15) .
C3 C4 1.545(17) .
C5 H5A 0.9700 .
C5 H5B 0.9700 .
C6 C11 1.376(15) .
C6 C7 1.422(16) .
C7 C8 1.351(17) .
C7 H7 0.9300 .
C8 C9 1.392(18) .
C8 H8 0.9300 .
C9 C10 1.376(17) .
C9 H9 0.9300 .
C10 C11 1.374(16) .
C10 H10 0.9300 .
C11 H11 0.9300 .
C12 H12A 0.9700 .
C12 H12B 0.9700 .
C13 C18 1.352(18) .
C13 C14 1.383(18) .
C14 C15 1.42(2) .
C14 H14 0.9300 .
C15 C16 1.37(3) .
C15 H15 0.9300 .
C16 C17 1.29(3) .
C16 H16 0.9300 .
C17 C18 1.44(2) .
C17 H17 0.9300 .
C18 H18 0.9300 .
C19 H19A 0.9700 .
C19 H19B 0.9700 .
C20 C21 1.408(17) .
C20 C25 1.410(16) .
C21 C22 1.368(17) .
C21 H21 0.9300 .
C22 C23 1.356(17) .
C22 H22 0.9300 .
C23 C24 1.343(17) .
C23 H23 0.9300 .
C24 C25 1.382(16) .
C24 H24 0.9300 .
C25 H25 0.9300 .
C26 H26A 0.9700 .
C26 H26B 0.9700 .
C27 C28 1.33(2) .
C27 C32 1.366(18) .
C28 C29 1.42(2) .
C28 H28 0.9300 .
C29 C30 1.39(2) .
C29 H29 0.9300 .
C30 C31 1.31(3) .
C30 H30 0.9300 .
C31 C32 1.40(2) .
C31 H31 0.9300 .
C32 H32 0.9300 .
C33 H33A 0.9700 .
C33 H33B 0.9700 .
C34 C39 1.341(19) .
C34 C35 1.392(19) .
C35 C36 1.42(2) .
C35 H35 0.9300 .
C36 C37 1.29(3) .
C36 H36 0.9300 .
C37 C38 1.34(3) .
C37 H37 0.9300 .
C38 C39 1.38(2) .
C38 H38 0.9300 .
C39 H39 0.9300 .
C40 H40A 0.9700 .
C40 H40B 0.9700 .
C41 C42 1.3900 .
C41 C46 1.3900 .
C42 C43 1.3900 .
C42 H42 0.9300 .
C43 C44 1.3900 .
C43 H43 0.9300 .
C44 C45 1.3900 .
C44 H44 0.9300 .
C45 C46 1.3900 .
C45 H45 0.9300 .
C46 H46 0.9300 .
C47 C48 1.34(2) .
C47 H47 0.9300 .
C48 H48 0.9300 .
C49 H49 0.9300 .
C50 C55 1.345(18) .
C50 C51 1.38(2) .
C51 C52 1.40(2) .
C51 H51 0.9300 .
C52 C53 1.408(18) .
C52 H52 0.9300 .
C53 C54 1.411(19) .
C53 C56 1.441(19) .
C54 C55 1.374(19) .
C54 H54 0.9300 .
C55 H55 0.9300 .
C56 C61 1.376(17) .
C56 C57 1.409(19) .
C57 C58 1.37(2) .
C57 H57 0.9300 .
C58 C59 1.366(18) .
C58 H58 0.9300 .
C59 C60 1.35(2) .
C59 H59 0.9300 .
C60 C61 1.36(2) .
C60 H60 0.9300 .
C61 H61 0.9300 .
C62 C63 1.33(2) .
C62 H62A 0.9300 .
C63 H63 0.9300 .
C64 H64 0.9300 .
C65 C66 1.32(2) .
C65 C70 1.41(2) .
C66 C67 1.40(3) .
C66 H66 0.9300 .
C67 C68 1.36(2) .
C67 H67 0.9300 .
C68 C69 1.38(2) .
C68 C71 1.48(2) .
C69 C70 1.42(2) .
C69 H69 0.9300 .
C70 H70 0.9300 .
C71 C72 1.36(2) .
C71 C76 1.38(2) .
C72 C73 1.38(2) .
C72 H72 0.9300 .
C73 C74 1.35(2) .
C73 H73 0.9300 .
C74 C75 1.37(2) .
C74 H74 0.9300 .
C75 C76 1.38(2) .
C75 H75 0.9300 .
C76 H76 0.9300 .

loop_
_geom_hbond_atom_site_label_D
_geom_hbond_atom_site_label_H
_geom_hbond_atom_site_label_A
_geom_hbond_distance_DH
_geom_hbond_distance_HA
_geom_hbond_distance_DA
_geom_hbond_angle_DHA
_geom_hbond_site_symmetry_A
O22 H22A O21 0.82 2.64 3.055(15) 113.1 .
O31 H31A O26 0.82 2.07 2.887(17) 173.1 .
O34 H34A O3 0.82 2.02 2.819(14) 164.8 1_455
N2 H2 O21 0.86 2.10 2.948(14) 167.3 1_554
N4 H4A O5 0.86 2.40 3.062(19) 133.8 3_776
N4 H4A O33 0.86 2.50 3.278(18) 150.7 3_676
